data_2017852
loop_
_publ_author_name
'Wilson, Colin R.'
'Munro, Orde Q.'

_publ_section_title
;
 Unconventional hydrogen bonding and \p-stacking in two substituted
 pyridine carboxamides
;
_journal_coeditor_code LN3145
_journal_issue 10
_journal_name_full 'Acta Crystallographica Section C'
_journal_page_first o513
_journal_page_last o516
_journal_paper_doi 10.1107/S0108270110036218
_journal_volume 66
_journal_year 2010
_chemical_formula_iupac 'C12 H9 N3 O3'
_chemical_formula_moiety 'C12 H9 N3 O3'
_chemical_formula_sum 'C12 H9 N3 O3'
_chemical_formula_weight 243.22
_chemical_name_systematic
;
<i>N-</i>(4-nitrophenyl)pyridine-2-carboxamide
;
_space_group_IT_number 2
_symmetry_cell_setting triclinic
_symmetry_space_group_name_Hall '-P 1'
_symmetry_space_group_name_H-M 'P -1'
_atom_sites_solution_hydrogens geom
_atom_sites_solution_primary direct
_atom_sites_solution_secondary difmap
_audit_creation_method SHELXL-97
_cell_angle_alpha 100.162(4)
_cell_angle_beta 97.147(3)
_cell_angle_gamma 112.760(4)
_cell_formula_units_Z 2
_cell_length_a 6.1490(3)
_cell_length_b 7.3055(3)
_cell_length_c 13.6613(5)
_cell_measurement_reflns_used 2788
_cell_measurement_temperature 295(2)
_cell_measurement_theta_max 31.9644
_cell_measurement_theta_min 3.0952
_cell_volume 544.33(5)
_computing_cell_refinement
;
CrysAlis RED (Oxford Diffraction, 2008)
;
_computing_data_collection
;
CrysAlis CCD (Oxford Diffraction, 2008)
;
_computing_data_reduction
;
CrysAlis RED (Oxford Diffraction, 2008)
;
_computing_molecular_graphics 'Mercury (Macrae <i>et al.</i>, 2008)'
_computing_publication_material 'WinGX (Farrugia, 1999)'
_computing_structure_refinement 'SHELXL97 (Sheldrick, 2008)'
_computing_structure_solution 'SHELXS97 (Sheldrick, 2008)'
_diffrn_ambient_temperature 295(2)
_diffrn_detector_area_resol_mean 8.4190
_diffrn_measured_fraction_theta_full 0.996
_diffrn_measured_fraction_theta_max 0.995
_diffrn_measurement_device_type 'Oxford Diffraction Xcalibur2 CCD'
_diffrn_measurement_method \w
_diffrn_radiation_monochromator graphite
_diffrn_radiation_source 'Enhance (Mo) X-ray Source'
_diffrn_radiation_type MoK\a
_diffrn_radiation_wavelength 0.71073
_diffrn_reflns_av_R_equivalents 0.0161
_diffrn_reflns_av_sigmaI/netI 0.0195
_diffrn_reflns_limit_h_max 7
_diffrn_reflns_limit_h_min -7
_diffrn_reflns_limit_k_max 9
_diffrn_reflns_limit_k_min -5
_diffrn_reflns_limit_l_max 16
_diffrn_reflns_limit_l_min -16
_diffrn_reflns_number 4092
_diffrn_reflns_theta_full 25.00
_diffrn_reflns_theta_max 26.04
_diffrn_reflns_theta_min 3.10
_exptl_absorpt_coefficient_mu 0.110
_exptl_absorpt_correction_T_max 1.00000
_exptl_absorpt_correction_T_min 0.93805
_exptl_absorpt_correction_type multi-scan
_exptl_absorpt_process_details
;
(CrysAlis RED; Oxford Diffraction, 2008)
;
_exptl_crystal_colour colourless
_exptl_crystal_density_diffrn 1.484
_exptl_crystal_density_method 'not measured'
_exptl_crystal_description plate
_exptl_crystal_F_000 252
_exptl_crystal_size_max 0.60
_exptl_crystal_size_mid 0.45
_exptl_crystal_size_min 0.05
_refine_diff_density_max 0.134
_refine_diff_density_min -0.259
_refine_ls_extinction_method none
_refine_ls_goodness_of_fit_ref 1.073
_refine_ls_hydrogen_treatment refall
_refine_ls_matrix_type full
_refine_ls_number_parameters 199
_refine_ls_number_reflns 2148
_refine_ls_number_restraints 0
_refine_ls_restrained_S_all 1.073
_refine_ls_R_factor_all 0.0491
_refine_ls_R_factor_gt 0.0413
_refine_ls_shift/su_max 0.000
_refine_ls_shift/su_mean 0.000
_refine_ls_structure_factor_coef Fsqd
_refine_ls_weighting_details 'calc w=1/[\s^2^(Fo^2^)+(0.0778P)^2^+0.0252P] where P=(Fo^2^+2Fc^2^)/3'
_refine_ls_weighting_scheme calc
_refine_ls_wR_factor_gt 0.1185
_refine_ls_wR_factor_ref 0.1237
_reflns_number_gt 1722
_reflns_number_total 2148
_reflns_threshold_expression I>2\s(I)
_cod_data_source_file ln3145.cif
_cod_data_source_block II
_cod_original_cell_volume 544.33(4)
_cod_database_code 2017852

loop_
_symmetry_equiv_pos_as_xyz
'x, y, z'
'-x, -y, -z'

loop_
_atom_site_type_symbol
_atom_site_label
_atom_site_fract_x
_atom_site_fract_y
_atom_site_fract_z
_atom_site_U_iso_or_equiv
_atom_site_adp_type
_atom_site_calc_flag
_atom_site_refinement_flags
_atom_site_occupancy
_atom_site_disorder_assembly
_atom_site_disorder_group
H H3 1.536(3) 0.836(2) 0.7069(13) 0.060(5) Uiso d . 1 . .
H H2 1.410(3) 0.834(2) 0.5340(13) 0.054(4) Uiso d . 1 . .
H H100 1.117(3) 0.776(3) 0.4007(14) 0.062(5) Uiso d . 1 . .
H H12 1.171(4) 0.826(3) 0.1283(15) 0.083(6) Uiso d . 1 . .
H H11 0.824(4) 0.778(3) 0.0123(15) 0.072(5) Uiso d . 1 . .
H H10 0.454(3) 0.710(2) 0.0617(14) 0.063(5) Uiso d . 1 . .
H H9 0.444(3) 0.685(2) 0.2331(14) 0.062(5) Uiso d . 1 . .
H H6 0.722(3) 0.669(2) 0.5757(13) 0.055(4) Uiso d . 1 . .
H H5 0.839(3) 0.670(2) 0.7400(15) 0.070(5) Uiso d . 1 . .
C C12 1.0120(3) 0.7958(3) 0.14864(11) 0.0561(4) Uani d . 1 . .
C C11 0.8126(3) 0.7685(3) 0.07881(11) 0.0548(4) Uani d . 1 . .
C C10 0.5975(3) 0.7261(2) 0.10858(11) 0.0521(4) Uani d . 1 . .
C C9 0.5881(3) 0.7146(2) 0.20833(10) 0.0455(4) Uani d . 1 . .
C C8 0.7969(2) 0.74383(18) 0.27309(10) 0.0378(3) Uani d . 1 . .
C C7 0.7905(2) 0.73211(19) 0.38174(10) 0.0386(3) Uani d . 1 . .
C C1 1.0598(2) 0.75289(18) 0.53927(9) 0.0367(3) Uani d . 1 . .
C C6 0.8889(3) 0.7021(2) 0.59932(11) 0.0441(3) Uani d . 1 . .
C C5 0.9591(3) 0.7020(2) 0.69959(11) 0.0456(4) Uani d . 1 . .
C C4 1.1976(3) 0.75244(19) 0.73875(9) 0.0416(3) Uani d . 1 . .
C C3 1.3697(3) 0.8015(2) 0.68047(11) 0.0467(4) Uani d . 1 . .
C C2 1.3002(3) 0.8010(2) 0.58027(10) 0.0435(3) Uani d . 1 . .
N N2 1.0070(2) 0.78351(19) 0.24510(9) 0.0477(3) Uani d . 1 . .
N N1 1.0038(2) 0.75641(17) 0.43700(8) 0.0413(3) Uani d . 1 . .
N N3 1.2710(3) 0.75427(19) 0.84535(9) 0.0537(4) Uani d . 1 . .
O O1 0.60751(18) 0.70404(17) 0.41444(8) 0.0554(3) Uani d . 1 . .
O O2 1.1194(3) 0.7113(2) 0.89690(9) 0.0778(4) Uani d . 1 . .
O O3 1.4842(3) 0.7998(2) 0.87807(9) 0.0827(4) Uani d . 1 . .

loop_
_atom_site_aniso_label
_atom_site_aniso_U_11
_atom_site_aniso_U_22
_atom_site_aniso_U_33
_atom_site_aniso_U_12
_atom_site_aniso_U_13
_atom_site_aniso_U_23
C12 0.0509(9) 0.0893(11) 0.0371(8) 0.0334(8) 0.0172(7) 0.0224(7)
C11 0.0638(10) 0.0806(10) 0.0288(7) 0.0368(8) 0.0132(7) 0.0172(7)
C10 0.0521(9) 0.0716(9) 0.0333(7) 0.0289(8) 0.0028(6) 0.0119(7)
C9 0.0398(8) 0.0599(8) 0.0369(7) 0.0205(7) 0.0083(6) 0.0130(6)
C8 0.0400(7) 0.0413(7) 0.0305(7) 0.0152(6) 0.0077(5) 0.0088(5)
C7 0.0392(7) 0.0433(7) 0.0319(7) 0.0149(5) 0.0089(5) 0.0102(5)
C1 0.0415(7) 0.0408(7) 0.0276(6) 0.0172(5) 0.0080(5) 0.0075(5)
C6 0.0386(7) 0.0583(8) 0.0353(7) 0.0178(6) 0.0109(6) 0.0147(6)
C5 0.0476(8) 0.0569(8) 0.0357(7) 0.0207(7) 0.0162(6) 0.0173(6)
C4 0.0518(8) 0.0461(7) 0.0282(7) 0.0216(6) 0.0082(6) 0.0100(5)
C3 0.0427(8) 0.0625(8) 0.0363(7) 0.0240(7) 0.0061(6) 0.0124(6)
C2 0.0408(8) 0.0597(8) 0.0339(7) 0.0225(6) 0.0141(6) 0.0134(6)
N2 0.0437(7) 0.0700(8) 0.0335(6) 0.0253(6) 0.0113(5) 0.0169(5)
N1 0.0390(6) 0.0577(7) 0.0284(6) 0.0193(5) 0.0107(5) 0.0134(5)
N3 0.0668(9) 0.0639(8) 0.0336(7) 0.0301(7) 0.0080(6) 0.0151(6)
O1 0.0428(6) 0.0891(8) 0.0409(6) 0.0282(5) 0.0159(5) 0.0258(5)
O2 0.0916(10) 0.1171(10) 0.0393(6) 0.0486(8) 0.0280(7) 0.0339(7)
O3 0.0702(9) 0.1275(11) 0.0490(7) 0.0384(8) -0.0012(6) 0.0347(7)

loop_
_atom_type_symbol
_atom_type_description
_atom_type_scat_dispersion_real
_atom_type_scat_dispersion_imag
_atom_type_scat_source
C C 0.0033 0.0016 'International Tables Vol C Tables 4.2.6.8 and 6.1.1.4'
H H 0.0000 0.0000 'International Tables Vol C Tables 4.2.6.8 and 6.1.1.4'
N N 0.0061 0.0033 'International Tables Vol C Tables 4.2.6.8 and 6.1.1.4'
O O 0.0106 0.0060 'International Tables Vol C Tables 4.2.6.8 and 6.1.1.4'

loop_
_geom_angle_atom_site_label_1
_geom_angle_atom_site_label_2
_geom_angle_atom_site_label_3
_geom_angle_site_symmetry_1
_geom_angle_site_symmetry_3
_geom_angle
_geom_angle_publ_flag
N2 C12 C11 . . 123.40(14) ?
N2 C12 H12 . . 116.4(12) ?
C11 C12 H12 . . 120.2(12) ?
C10 C11 C12 . . 118.93(14) ?
C10 C11 H11 . . 120.4(12) ?
C12 C11 H11 . . 120.7(12) ?
C11 C10 C9 . . 118.82(14) ?
C11 C10 H10 . . 121.1(11) ?
C9 C10 H10 . . 120.0(11) ?
C8 C9 C10 . . 118.30(14) ?
C8 C9 H9 . . 119.2(11) ?
C10 C9 H9 . . 122.5(11) ?
N2 C8 C9 . . 123.61(13) ?
N2 C8 C7 . . 117.25(12) ?
C9 C8 C7 . . 119.13(12) ?
O1 C7 N1 . . 124.87(12) ?
O1 C7 C8 . . 121.32(12) ?
N1 C7 C8 . . 113.81(12) ?
C6 C1 C2 . . 119.69(12) ?
C6 C1 N1 . . 123.42(12) ?
C2 C1 N1 . . 116.88(12) ?
C5 C6 C1 . . 119.81(14) ?
C5 C6 H6 . . 116.7(10) ?
C1 C6 H6 . . 123.5(10) ?
C4 C5 C6 . . 119.48(13) ?
C4 C5 H5 . . 122.1(12) ?
C6 C5 H5 . . 118.4(12) ?
C5 C4 C3 . . 121.74(13) ?
C5 C4 N3 . . 119.17(13) ?
C3 C4 N3 . . 119.09(13) ?
C4 C3 C2 . . 118.94(14) ?
C4 C3 H3 . . 122.4(10) ?
C2 C3 H3 . . 118.7(10) ?
C3 C2 C1 . . 120.33(13) ?
C3 C2 H2 . . 124.2(10) ?
C1 C2 H2 . . 115.5(10) ?
C8 N2 C12 . . 116.94(12) ?
C7 N1 C1 . . 128.59(12) ?
C7 N1 H100 . . 112.2(13) ?
C1 N1 H100 . . 119.2(13) ?
O2 N3 O3 . . 123.14(13) ?
O2 N3 C4 . . 119.16(14) ?
O3 N3 C4 . . 117.70(14) ?

loop_
_geom_bond_atom_site_label_1
_geom_bond_atom_site_label_2
_geom_bond_site_symmetry_2
_geom_bond_distance
_geom_bond_publ_flag
C12 N2 . 1.3397(18) ?
C12 C11 . 1.380(2) ?
C12 H12 . 1.00(2) ?
C11 C10 . 1.368(2) ?
C11 H11 . 0.93(2) ?
C10 C9 . 1.387(2) ?
C10 H10 . 0.978(19) ?
C9 C8 . 1.384(2) ?
C9 H9 . 0.950(19) ?
C8 N2 . 1.3310(18) ?
C8 C7 . 1.5063(17) ?
C7 O1 . 1.2193(17) ?
C7 N1 . 1.3593(18) ?
C1 C6 . 1.3910(18) ?
C1 C2 . 1.394(2) ?
C1 N1 . 1.4039(16) ?
C6 C5 . 1.3841(19) ?
C6 H6 . 0.956(18) ?
C5 C4 . 1.375(2) ?
C5 H5 . 0.957(19) ?
C4 C3 . 1.378(2) ?
C4 N3 . 1.4662(17) ?
C3 C2 . 1.3812(19) ?
C3 H3 . 0.958(18) ?
C2 H2 . 0.973(17) ?
N1 H100 . 0.886(19) ?
N3 O2 . 1.2158(18) ?
N3 O3 . 1.222(2) ?

loop_
_geom_hbond_atom_site_label_D
_geom_hbond_atom_site_label_H
_geom_hbond_atom_site_label_A
_geom_hbond_site_symmetry_A
_geom_hbond_distance_DH
_geom_hbond_distance_HA
_geom_hbond_distance_DA
_geom_hbond_angle_DHA
C2 H2 O1 1_655 0.973(18) 2.425(18) 3.277(2) 145.9(12)

loop_
_geom_torsion_atom_site_label_1
_geom_torsion_atom_site_label_2
_geom_torsion_atom_site_label_3
_geom_torsion_atom_site_label_4
_geom_torsion_site_symmetry_1
_geom_torsion_site_symmetry_2
_geom_torsion_site_symmetry_3
_geom_torsion_site_symmetry_4
_geom_torsion
_geom_torsion_publ_flag
N2 C12 C11 C10 . . . . -0.2(3) ?
C12 C11 C10 C9 . . . . 0.8(2) ?
C11 C10 C9 C8 . . . . -0.9(2) ?
C10 C9 C8 N2 . . . . 0.4(2) ?
C10 C9 C8 C7 . . . . 179.97(12) ?
N2 C8 C7 O1 . . . . 177.22(12) ?
C9 C8 C7 O1 . . . . -2.4(2) ?
N2 C8 C7 N1 . . . . -2.50(17) ?
C9 C8 C7 N1 . . . . 177.90(12) ?
C2 C1 C6 C5 . . . . 0.8(2) ?
N1 C1 C6 C5 . . . . 179.92(12) ?
C1 C6 C5 C4 . . . . 0.0(2) ?
C6 C5 C4 C3 . . . . -0.6(2) ?
C6 C5 C4 N3 . . . . 179.33(12) ?
C5 C4 C3 C2 . . . . 0.4(2) ?
N3 C4 C3 C2 . . . . -179.57(12) ?
C4 C3 C2 C1 . . . . 0.5(2) ?
C6 C1 C2 C3 . . . . -1.0(2) ?
N1 C1 C2 C3 . . . . 179.78(12) ?
C9 C8 N2 C12 . . . . 0.2(2) ?
C7 C8 N2 C12 . . . . -179.34(12) ?
C11 C12 N2 C8 . . . . -0.3(3) ?
O1 C7 N1 C1 . . . . 0.7(2) ?
C8 C7 N1 C1 . . . . -179.59(11) ?
C6 C1 N1 C7 . . . . 6.6(2) ?
C2 C1 N1 C7 . . . . -174.23(12) ?
C5 C4 N3 O2 . . . . 0.0(2) ?
C3 C4 N3 O2 . . . . 179.90(13) ?
C5 C4 N3 O3 . . . . -179.94(13) ?
C3 C4 N3 O3 . . . . 0.0(2) ?

loop_
_cod_related_entry_id
_cod_related_entry_database
_cod_related_entry_code
1 ChemSpider 12173229
